data_7036461
loop_
_publ_author_name
'Jia, Yu-Xiang'
'Jonathan Chew, Renta'
'Li, Bin-Bin'
'Zhu, Pengcheng'
'Li, Yongxin'
'Pullarkat, Sumod A.'
'Soon Tan, Nguan'
'Leung, Pak-Hing'

_publ_section_title
;
 Palladacycle promoted base controlled regio- and enantioselective
 hydrophosphination of 2-pyridylacrylate/amide and the cytotoxicity of
 their gold complexes.
;
_journal_issue 40
_journal_name_full 'Dalton transactions (Cambridge, England : 2003)'
_journal_page_first 17557
_journal_page_last 17564
_journal_paper_doi 10.1039/c5dt02694f
_journal_volume 44
_journal_year 2015
_chemical_absolute_configuration ad
_chemical_formula_moiety 'C22 H23 Cl2 N2 O P Pd, 0.5(C H2 Cl2)'
_chemical_formula_sum 'C22.5 H24 Cl3 N2 O P Pd'
_chemical_formula_weight 582.16
_chemical_name_systematic
; 
 ? 
;
_space_group_IT_number 96
_symmetry_cell_setting tetragonal
_symmetry_space_group_name_Hall 'P 4nw 2abw'
_symmetry_space_group_name_H-M 'P 43 21 2'
_atom_sites_solution_hydrogens geom
_atom_sites_solution_primary direct
_atom_sites_solution_secondary difmap
_audit_creation_method SHELXL-97
_audit_update_record
;
2015-05-28 deposited with the CCDC.
2015-09-09 downloaded from the CCDC.
;
_cell_angle_alpha 90.00
_cell_angle_beta 90.00
_cell_angle_gamma 90.00
_cell_formula_units_Z 8
_cell_length_a 9.5802(3)
_cell_length_b 9.5802(3)
_cell_length_c 52.123(2)
_cell_measurement_reflns_used 1059
_cell_measurement_temperature 103(2)
_cell_measurement_theta_max 19.10
_cell_measurement_theta_min 3.01
_cell_volume 4783.9(3)
_computing_cell_refinement 'Bruker SAINT'
_computing_data_collection 'Bruker APEX2'
_computing_data_reduction 'Bruker SAINT'
_computing_molecular_graphics 'Bruker SHELXTL'
_computing_publication_material 'Bruker SHELXTL'
_computing_structure_refinement 'SHELXL-97 (Sheldrick, 2008)'
_computing_structure_solution 'SHELXS-97 (Sheldrick, 2008)'
_diffrn_ambient_temperature 103(2)
_diffrn_measured_fraction_theta_full 0.985
_diffrn_measured_fraction_theta_max 0.985
_diffrn_measurement_device_type 'Bruker APEX-II CCD'
_diffrn_measurement_method '\f and \w scans'
_diffrn_radiation_monochromator graphite
_diffrn_radiation_source 'fine-focus sealed tube'
_diffrn_radiation_type MoK\a
_diffrn_radiation_wavelength 0.71073
_diffrn_reflns_av_R_equivalents 0.0000
_diffrn_reflns_av_sigmaI/netI 0.1085
_diffrn_reflns_limit_h_max 9
_diffrn_reflns_limit_h_min -9
_diffrn_reflns_limit_k_max 12
_diffrn_reflns_limit_k_min -12
_diffrn_reflns_limit_l_max 69
_diffrn_reflns_limit_l_min -67
_diffrn_reflns_number 13584
_diffrn_reflns_theta_full 28.33
_diffrn_reflns_theta_max 28.33
_diffrn_reflns_theta_min 2.16
_exptl_absorpt_coefficient_mu 1.196
_exptl_absorpt_correction_T_max 0.8505
_exptl_absorpt_correction_T_min 0.7960
_exptl_absorpt_correction_type multi-scan
_exptl_absorpt_process_details twinabs
_exptl_crystal_colour yellow
_exptl_crystal_density_diffrn 1.617
_exptl_crystal_density_method 'not measured'
_exptl_crystal_description block
_exptl_crystal_F_000 2344
_exptl_crystal_size_max 0.20
_exptl_crystal_size_mid 0.16
_exptl_crystal_size_min 0.14
_refine_diff_density_max 1.137
_refine_diff_density_min -2.527
_refine_diff_density_rms 0.319
_refine_ls_abs_structure_details 'Flack H D (1983), Acta Cryst. A39, 876-881'
_refine_ls_abs_structure_Flack 0.00(5)
_refine_ls_extinction_method none
_refine_ls_goodness_of_fit_ref 1.082
_refine_ls_hydrogen_treatment constr
_refine_ls_matrix_type full
_refine_ls_number_parameters 279
_refine_ls_number_reflns 13584
_refine_ls_number_restraints 30
_refine_ls_restrained_S_all 1.081
_refine_ls_R_factor_all 0.1083
_refine_ls_R_factor_gt 0.0780
_refine_ls_shift/su_max 0.001
_refine_ls_shift/su_mean 0.000
_refine_ls_structure_factor_coef Fsqd
_refine_ls_weighting_details 'calc w=1/[\s^2^(Fo^2^)+(0.1127P)^2^+0.0000P] where P=(Fo^2^+2Fc^2^)/3'
_refine_ls_weighting_scheme calc
_refine_ls_wR_factor_gt 0.1858
_refine_ls_wR_factor_ref 0.2137
_reflns_number_gt 10172
_reflns_number_total 13584
_reflns_threshold_expression >2sigma(I)
_cod_data_source_file c5dt02694f2.cif
_cod_data_source_block leung641_0t
_cod_depositor_comments
;
The following automatic conversions were performed:

'_symmetry_cell_setting' value 'Tetragonal' changed to 'tetragonal'
according to
/usr/data/users/saulius/crontab/automatic-downloads/rss-feeds/RSC/lib/dictionaries/cif_core.dic
dictionary named 'cif_core.dic' version 2.4.2 from 2011-04-26.

Automatic conversion script
Id: cif_fix_values 3271 2015-04-21 07:52:19Z andrius 

 Adding full bibliography for 7036459--7036464.cif.
;
_cod_original_sg_symbol_H-M P4(3)2(1)2
_cod_original_formula_sum 'C22.50 H24 Cl3 N2 O P Pd'
_cod_database_code 7036461

loop_
_symmetry_equiv_pos_as_xyz
'x, y, z'
'-x, -y, z+1/2'
'-y+1/2, x+1/2, z+3/4'
'y+1/2, -x+1/2, z+1/4'
'-x+1/2, y+1/2, -z+3/4'
'x+1/2, -y+1/2, -z+1/4'
'y, x, -z'
'-y, -x, -z+1/2'

loop_
_atom_site_label
_atom_site_type_symbol
_atom_site_fract_x
_atom_site_fract_y
_atom_site_fract_z
_atom_site_U_iso_or_equiv
_atom_site_adp_type
_atom_site_occupancy
_atom_site_symmetry_multiplicity
_atom_site_calc_flag
_atom_site_refinement_flags
Pd1 Pd 0.07097(5) -0.10991(5) 0.052610(9) 0.01341(13) Uani 1 1 d .
C1 C -0.0885(7) 0.1081(7) 0.02307(12) 0.0205(15) Uani 1 1 d .
H1 H -0.1231 0.0300 0.0138 0.025 Uiso 1 1 calc R
C2 C -0.1198(7) 0.2435(7) 0.01458(12) 0.0200(16) Uani 1 1 d .
H2 H -0.1713 0.2565 -0.0008 0.024 Uiso 1 1 calc R
C3 C -0.0763(7) 0.3574(7) 0.02847(13) 0.0211(17) Uani 1 1 d .
H3 H -0.0984 0.4494 0.0231 0.025 Uiso 1 1 calc R
C4 C 0.0018(7) 0.3340(7) 0.05092(12) 0.0172(15) Uani 1 1 d U
H4 H 0.0310 0.4108 0.0611 0.021 Uiso 1 1 calc R
C5 C 0.0355(7) 0.2015(7) 0.05805(11) 0.0147(14) Uani 1 1 d U
C6 C 0.1263(7) 0.1697(7) 0.08167(12) 0.0158(14) Uani 1 1 d U
H6 H 0.1904 0.2498 0.0852 0.019 Uiso 1 1 calc R
C7 C 0.0327(7) 0.1438(7) 0.10498(11) 0.0165(15) Uani 1 1 d .
H7A H 0.0032 0.0448 0.1054 0.020 Uiso 1 1 calc R
H7B H -0.0520 0.2027 0.1038 0.020 Uiso 1 1 calc R
C8 C 0.1141(7) 0.1796(7) 0.12965(12) 0.0165(15) Uani 1 1 d .
C9 C -0.0546(8) 0.0299(8) 0.15329(14) 0.033(2) Uani 1 1 d .
H9A H -0.1257 0.0587 0.1409 0.049 Uiso 1 1 calc R
H9B H -0.0941 0.0329 0.1706 0.049 Uiso 1 1 calc R
H9C H -0.0238 -0.0653 0.1494 0.049 Uiso 1 1 calc R
C10 C 0.1465(8) 0.1463(9) 0.17552(12) 0.029(2) Uani 1 1 d .
H10A H 0.1890 0.2393 0.1753 0.044 Uiso 1 1 calc R
H10B H 0.2198 0.0753 0.1766 0.044 Uiso 1 1 calc R
H10C H 0.0845 0.1383 0.1904 0.044 Uiso 1 1 calc R
C11 C 0.3056(7) -0.0522(7) 0.10264(11) 0.0121(14) Uani 1 1 d .
C12 C 0.4343(8) 0.0016(7) 0.11147(12) 0.0175(16) Uani 1 1 d .
H12 H 0.4868 0.0650 0.1013 0.021 Uiso 1 1 calc R
C13 C 0.4805(8) -0.0396(8) 0.13477(13) 0.0230(18) Uani 1 1 d .
H13 H 0.5678 -0.0059 0.1408 0.028 Uiso 1 1 calc R
C14 C 0.4024(8) -0.1317(7) 0.15046(13) 0.0242(18) Uani 1 1 d .
H14 H 0.4351 -0.1552 0.1671 0.029 Uiso 1 1 calc R
C15 C 0.2796(8) -0.1867(8) 0.14155(14) 0.0250(19) Uani 1 1 d .
H15 H 0.2291 -0.2522 0.1516 0.030 Uiso 1 1 calc R
C16 C 0.2293(7) -0.1458(7) 0.11761(13) 0.0179(17) Uani 1 1 d .
H16 H 0.1431 -0.1818 0.1115 0.022 Uiso 1 1 calc R
C17 C 0.3677(6) 0.0619(7) 0.05118(11) 0.0142(14) Uani 1 1 d .
C18 C 0.3588(7) 0.1818(8) 0.03614(13) 0.0227(17) Uani 1 1 d .
H18 H 0.2891 0.2500 0.0395 0.027 Uiso 1 1 calc R
C19 C 0.4541(8) 0.2003(8) 0.01610(13) 0.0238(18) Uani 1 1 d .
H19 H 0.4471 0.2797 0.0053 0.029 Uiso 1 1 calc R
C20 C 0.5588(7) 0.1030(8) 0.01204(12) 0.0216(17) Uani 1 1 d .
H20 H 0.6231 0.1170 -0.0016 0.026 Uiso 1 1 calc R
C21 C 0.5715(7) -0.0132(8) 0.02727(12) 0.0213(17) Uani 1 1 d .
H21 H 0.6448 -0.0783 0.0245 0.026 Uiso 1 1 calc R
C22 C 0.4752(7) -0.0336(7) 0.04677(12) 0.0173(16) Uani 1 1 d .
H22 H 0.4824 -0.1141 0.0573 0.021 Uiso 1 1 calc R
C23 C 0.6163(9) 0.6163(9) 0.0000 0.041(3) Uani 1 2 d S
H23A H 0.6132 0.7057 -0.0095 0.049 Uiso 0.50 1 calc PR
H23B H 0.7057 0.6132 0.0095 0.049 Uiso 0.50 1 calc PR
Cl1 Cl 0.19666(18) -0.31196(18) 0.05901(3) 0.0204(4) Uani 1 1 d .
Cl2 Cl -0.11012(19) -0.23463(17) 0.03217(3) 0.0200(4) Uani 1 1 d .
Cl3 Cl 0.4787(2) 0.6133(2) 0.02209(4) 0.0335(5) Uani 1 1 d .
N1 N -0.0088(6) 0.0875(5) 0.04449(10) 0.0144(12) Uani 1 1 d U
N2 N 0.0651(6) 0.1251(6) 0.15179(10) 0.0203(13) Uani 1 1 d .
O1 O 0.2178(5) 0.2562(5) 0.12931(8) 0.0201(11) Uani 1 1 d .
P1 P 0.22896(19) 0.01323(18) 0.07317(3) 0.0134(4) Uani 1 1 d .

loop_
_atom_site_aniso_label
_atom_site_aniso_U_11
_atom_site_aniso_U_22
_atom_site_aniso_U_33
_atom_site_aniso_U_23
_atom_site_aniso_U_13
_atom_site_aniso_U_12
Pd1 0.0157(3) 0.0167(3) 0.0079(2) 0.0002(2) -0.0008(2) 0.0002(2)
C1 0.023(4) 0.026(4) 0.012(3) 0.001(3) 0.003(3) -0.010(3)
C2 0.022(4) 0.027(4) 0.011(3) 0.005(3) -0.002(3) 0.005(3)
C3 0.021(4) 0.028(4) 0.014(4) 0.005(3) 0.005(3) 0.009(4)
C4 0.017(4) 0.019(3) 0.016(4) -0.001(3) 0.006(3) 0.003(3)
C5 0.019(4) 0.020(3) 0.005(3) -0.005(3) 0.003(2) -0.005(3)
C6 0.016(4) 0.021(4) 0.011(3) -0.001(3) 0.003(3) -0.001(3)
C7 0.019(4) 0.024(4) 0.006(3) -0.007(3) 0.000(3) 0.004(3)
C8 0.016(4) 0.021(4) 0.012(3) -0.002(3) 0.005(3) 0.007(3)
C9 0.045(5) 0.035(5) 0.018(4) -0.004(3) 0.007(4) -0.016(4)
C10 0.026(4) 0.058(6) 0.004(3) 0.003(3) 0.000(3) 0.004(4)
C11 0.019(4) 0.012(3) 0.005(3) -0.002(3) 0.002(3) -0.002(3)
C12 0.025(4) 0.019(4) 0.008(3) 0.000(3) -0.003(3) 0.005(3)
C13 0.022(4) 0.030(5) 0.017(4) -0.011(3) -0.010(3) 0.002(3)
C14 0.038(5) 0.021(4) 0.013(4) -0.002(3) -0.009(3) 0.014(4)
C15 0.035(5) 0.023(4) 0.018(4) 0.008(3) 0.005(3) 0.002(4)
C16 0.022(4) 0.021(4) 0.011(3) 0.002(3) -0.005(3) 0.002(3)
C17 0.015(3) 0.020(3) 0.008(3) 0.001(3) 0.003(3) -0.002(3)
C18 0.019(4) 0.030(5) 0.020(4) 0.001(3) 0.004(3) 0.000(3)
C19 0.028(5) 0.027(4) 0.017(4) 0.002(3) 0.002(3) -0.009(4)
C20 0.016(4) 0.034(5) 0.014(4) -0.008(3) 0.007(3) -0.006(4)
C21 0.014(4) 0.039(5) 0.012(4) -0.007(3) -0.002(3) 0.000(4)
C22 0.023(4) 0.021(4) 0.008(3) -0.003(3) 0.000(3) -0.002(3)
C23 0.038(5) 0.038(5) 0.047(8) -0.016(4) 0.016(4) 0.004(6)
Cl1 0.0222(9) 0.0216(10) 0.0173(9) -0.0004(7) -0.0009(7) 0.0035(8)
Cl2 0.0213(9) 0.0209(9) 0.0180(9) -0.0015(7) -0.0071(8) -0.0017(8)
Cl3 0.0383(12) 0.0358(12) 0.0263(11) -0.0089(9) 0.0068(9) -0.0105(10)
N1 0.018(3) 0.012(3) 0.013(3) 0.000(2) 0.008(2) 0.002(2)
N2 0.019(3) 0.033(4) 0.009(3) 0.000(3) 0.007(2) 0.002(3)
O1 0.016(3) 0.033(3) 0.012(3) -0.007(2) 0.005(2) -0.003(2)
P1 0.0161(10) 0.0171(10) 0.0069(8) 0.0015(7) -0.0007(7) 0.0017(8)

loop_
_atom_type_symbol
_atom_type_description
_atom_type_scat_dispersion_real
_atom_type_scat_dispersion_imag
_atom_type_scat_source
C C 0.0033 0.0016 'International Tables Vol C Tables 4.2.6.8 and 6.1.1.4'
H H 0.0000 0.0000 'International Tables Vol C Tables 4.2.6.8 and 6.1.1.4'
N N 0.0061 0.0033 'International Tables Vol C Tables 4.2.6.8 and 6.1.1.4'
O O 0.0106 0.0060 'International Tables Vol C Tables 4.2.6.8 and 6.1.1.4'
P P 0.1023 0.0942 'International Tables Vol C Tables 4.2.6.8 and 6.1.1.4'
Cl Cl 0.1484 0.1585 'International Tables Vol C Tables 4.2.6.8 and 6.1.1.4'
Pd Pd -0.9988 1.0072 'International Tables Vol C Tables 4.2.6.8 and 6.1.1.4'

loop_
_geom_angle_atom_site_label_1
_geom_angle_atom_site_label_2
_geom_angle_atom_site_label_3
_geom_angle
_geom_angle_site_symmetry_1
N1 Pd1 P1 82.20(16) .
N1 Pd1 Cl1 169.69(15) .
P1 Pd1 Cl1 91.17(7) .
N1 Pd1 Cl2 95.64(16) .
P1 Pd1 Cl2 176.20(7) .
Cl1 Pd1 Cl2 91.39(6) .
N1 C1 C2 120.7(6) .
N1 C1 H1 119.6 .
C2 C1 H1 119.6 .
C3 C2 C1 120.2(6) .
C3 C2 H2 119.9 .
C1 C2 H2 119.9 .
C2 C3 C4 118.3(7) .
C2 C3 H3 120.9 .
C4 C3 H3 120.9 .
C5 C4 C3 120.1(7) .
C5 C4 H4 119.9 .
C3 C4 H4 119.9 .
C4 C5 N1 122.0(6) .
C4 C5 C6 122.5(6) .
N1 C5 C6 115.5(6) .
C7 C6 C5 109.7(5) .
C7 C6 P1 111.8(5) .
C5 C6 P1 105.7(4) .
C7 C6 H6 109.9 .
C5 C6 H6 109.9 .
P1 C6 H6 109.9 .
C6 C7 C8 109.2(5) .
C6 C7 H7A 109.8 .
C8 C7 H7A 109.8 .
C6 C7 H7B 109.8 .
C8 C7 H7B 109.8 .
H7A C7 H7B 108.3 .
O1 C8 N2 121.4(6) .
O1 C8 C7 121.8(6) .
N2 C8 C7 116.8(6) .
N2 C9 H9A 109.5 .
N2 C9 H9B 109.5 .
H9A C9 H9B 109.5 .
N2 C9 H9C 109.5 .
H9A C9 H9C 109.5 .
H9B C9 H9C 109.5 .
N2 C10 H10A 109.5 .
N2 C10 H10B 109.5 .
H10A C10 H10B 109.5 .
N2 C10 H10C 109.5 .
H10A C10 H10C 109.5 .
H10B C10 H10C 109.5 .
C16 C11 C12 120.6(6) .
C16 C11 P1 118.9(5) .
C12 C11 P1 120.1(5) .
C13 C12 C11 118.1(7) .
C13 C12 H12 120.9 .
C11 C12 H12 120.9 .
C12 C13 C14 121.8(7) .
C12 C13 H13 119.1 .
C14 C13 H13 119.1 .
C15 C14 C13 119.8(6) .
C15 C14 H14 120.1 .
C13 C14 H14 120.1 .
C14 C15 C16 119.5(7) .
C14 C15 H15 120.3 .
C16 C15 H15 120.3 .
C15 C16 C11 120.0(7) .
C15 C16 H16 120.0 .
C11 C16 H16 120.0 .
C18 C17 C22 119.5(6) .
C18 C17 P1 121.5(5) .
C22 C17 P1 118.4(5) .
C17 C18 C19 119.0(7) .
C17 C18 H18 120.5 .
C19 C18 H18 120.5 .
C20 C19 C18 120.1(7) .
C20 C19 H19 120.0 .
C18 C19 H19 120.0 .
C21 C20 C19 121.5(7) .
C21 C20 H20 119.3 .
C19 C20 H20 119.3 .
C20 C21 C22 118.6(7) .
C20 C21 H21 120.7 .
C22 C21 H21 120.7 .
C21 C22 C17 121.3(7) .
C21 C22 H22 119.4 .
C17 C22 H22 119.4 .
Cl3 C23 Cl3 114.0(7) 7
Cl3 C23 H23A 108.7 7
Cl3 C23 H23A 108.7 .
Cl3 C23 H23B 108.7 7
Cl3 C23 H23B 108.7 .
H23A C23 H23B 107.6 .
C1 N1 C5 118.7(6) .
C1 N1 Pd1 120.1(4) .
C5 N1 Pd1 120.4(4) .
C8 N2 C9 123.9(6) .
C8 N2 C10 118.7(6) .
C9 N2 C10 116.9(6) .
C11 P1 C17 109.1(3) .
C11 P1 C6 107.0(3) .
C17 P1 C6 109.5(3) .
C11 P1 Pd1 120.4(2) .
C17 P1 Pd1 109.5(2) .
C6 P1 Pd1 100.7(2) .

loop_
_geom_bond_atom_site_label_1
_geom_bond_atom_site_label_2
_geom_bond_distance
_geom_bond_site_symmetry_2
Pd1 N1 2.083(5) .
Pd1 P1 2.1980(18) .
Pd1 Cl1 2.3040(18) .
Pd1 Cl2 2.3607(18) .
C1 N1 1.367(8) .
C1 C2 1.403(9) .
C1 H1 0.9500 .
C2 C3 1.374(9) .
C2 H2 0.9500 .
C3 C4 1.407(9) .
C3 H3 0.9500 .
C4 C5 1.361(9) .
C4 H4 0.9500 .
C5 N1 1.368(8) .
C5 C6 1.538(9) .
C6 C7 1.530(8) .
C6 P1 1.847(7) .
C6 H6 1.0000 .
C7 C8 1.542(9) .
C7 H7A 0.9900 .
C7 H7B 0.9900 .
C8 O1 1.236(8) .
C8 N2 1.350(8) .
C9 N2 1.467(9) .
C9 H9A 0.9800 .
C9 H9B 0.9800 .
C9 H9C 0.9800 .
C10 N2 1.477(8) .
C10 H10A 0.9800 .
C10 H10B 0.9800 .
C10 H10C 0.9800 .
C11 C16 1.395(9) .
C11 C12 1.413(9) .
C11 P1 1.814(7) .
C12 C13 1.352(8) .
C12 H12 0.9500 .
C13 C14 1.416(10) .
C13 H13 0.9500 .
C14 C15 1.371(10) .
C14 H14 0.9500 .
C15 C16 1.394(9) .
C15 H15 0.9500 .
C16 H16 0.9500 .
C17 C18 1.394(9) .
C17 C22 1.397(9) .
C17 P1 1.815(6) .
C18 C19 1.399(9) .
C18 H18 0.9500 .
C19 C20 1.385(9) .
C19 H19 0.9500 .
C20 C21 1.373(10) .
C20 H20 0.9500 .
C21 C22 1.387(9) .
C21 H21 0.9500 .
C22 H22 0.9500 .
C23 Cl3 1.751(7) 7
C23 Cl3 1.751(7) .
C23 H23A 0.9900 .
C23 H23B 0.9900 .
